data_7158954
loop_
_publ_author_name
'Sadhu, Milon Mohan'
'Khajuria, Chhavi'
'Singh, Vinod K.'

_publ_section_title
;
 A Br\/onsted acid-catalyzed thioacid addition to in situ generated
 aldimine for the synthesis of isoindolinones with N,S-acetal framework
;
_journal_name_full 'Organic &amp; Biomolecular Chemistry'
_journal_paper_doi 10.1039/D2OB01532C
_journal_year 2022
_chemical_formula_moiety '2(C17 H15 N O3 S)'
_chemical_formula_sum 'C34 H30 N2 O6 S2'
_chemical_formula_weight 626.72
_space_group_crystal_system monoclinic
_space_group_IT_number 14
_space_group_name_Hall '-P 2ybc'
_space_group_name_H-M_alt 'P 1 21/c 1'
_atom_sites_solution_hydrogens geom
_audit_creation_date 2022-08-22
_audit_creation_method
;
Olex2 1.2-beta
(compiled 2018.05.29 svn.r3508 for OlexSys, GUI svn.r5506)
;
_audit_update_record
;
2022-08-22 deposited with the CCDC.	2022-10-26 downloaded from the CCDC.
;
_cell_angle_alpha 90
_cell_angle_beta 103.498(2)
_cell_angle_gamma 90
_cell_formula_units_Z 2
_cell_length_a 10.1813(4)
_cell_length_b 17.3871(7)
_cell_length_c 8.5577(4)
_cell_measurement_reflns_used 2158
_cell_measurement_temperature 140(2)
_cell_measurement_theta_max 29.99
_cell_measurement_theta_min 3.12
_cell_volume 1473.07(11)
_computing_molecular_graphics 'Olex2 (Dolomanov et al., 2009)'
_computing_publication_material 'Olex2 (Dolomanov et al., 2009)'
_computing_structure_refinement 'ShelXL (Sheldrick, 2015)'
_computing_structure_solution 'SHELXT 2014/5 (Sheldrick, 2014)'
_diffrn_ambient_temperature 140.0
_diffrn_measured_fraction_theta_full 0.971
_diffrn_measured_fraction_theta_max 0.980
_diffrn_measurement_device_type 'Bruker APEX-II CCD'
_diffrn_measurement_method '\f and \w scans'
_diffrn_radiation_type MoK\a
_diffrn_radiation_wavelength 0.71073
_diffrn_reflns_av_R_equivalents 0.0468
_diffrn_reflns_av_unetI/netI 0.0240
_diffrn_reflns_Laue_measured_fraction_full 0.971
_diffrn_reflns_Laue_measured_fraction_max 0.980
_diffrn_reflns_limit_h_max 13
_diffrn_reflns_limit_h_min -13
_diffrn_reflns_limit_k_max 23
_diffrn_reflns_limit_k_min -23
_diffrn_reflns_limit_l_max 11
_diffrn_reflns_limit_l_min -11
_diffrn_reflns_number 30371
_diffrn_reflns_point_group_measured_fraction_full 0.971
_diffrn_reflns_point_group_measured_fraction_max 0.980
_diffrn_reflns_theta_full 25.242
_diffrn_reflns_theta_max 28.699
_diffrn_reflns_theta_min 2.343
_diffrn_standards_number 0
_exptl_absorpt_coefficient_mu 0.232
_exptl_absorpt_correction_T_max 0.7460
_exptl_absorpt_correction_T_min 0.6801
_exptl_absorpt_correction_type none
_exptl_absorpt_process_details
;
SADABS-2016/2 (Bruker,2016/2) was used for absorption correction.
wR2(int) was 0.1296 before and 0.0571 after correction.
The Ratio of minimum to maximum transmission is 0.9117.
The \l/2 correction factor is Not present.
;
_exptl_crystal_colour white
_exptl_crystal_density_diffrn 1.413
_exptl_crystal_description needle
_exptl_crystal_F_000 656
_exptl_crystal_size_max 0.21
_exptl_crystal_size_mid 0.2
_exptl_crystal_size_min 0.19
_refine_diff_density_max 0.379
_refine_diff_density_min -0.192
_refine_diff_density_rms 0.041
_refine_ls_extinction_method none
_refine_ls_goodness_of_fit_ref 1.034
_refine_ls_hydrogen_treatment constr
_refine_ls_matrix_type full
_refine_ls_number_parameters 201
_refine_ls_number_reflns 3733
_refine_ls_number_restraints 0
_refine_ls_restrained_S_all 1.034
_refine_ls_R_factor_all 0.0375
_refine_ls_R_factor_gt 0.0338
_refine_ls_shift/su_max 0.000
_refine_ls_shift/su_mean 0.000
_refine_ls_structure_factor_coef Fsqd
_refine_ls_weighting_details 'w=1/[\s^2^(Fo^2^)+(0.0386P)^2^+0.6065P] where P=(Fo^2^+2Fc^2^)/3'
_refine_ls_weighting_scheme calc
_refine_ls_wR_factor_gt 0.0838
_refine_ls_wR_factor_ref 0.0864
_reflns_Friedel_coverage 0.000
_reflns_number_gt 3363
_reflns_number_total 3733
_reflns_threshold_expression 'I > 2\s(I)'
_cod_data_source_file d2ob01532c2.cif
_cod_data_source_block f1_a
_cod_database_code 7158954
_shelx_shelxl_version_number 2017/1
_shelx_space_group_comment
;
The symmetry employed for this shelxl refinement is uniquely defined
by the following loop, which should always be used as a source of
symmetry information in preference to the above space-group names.
They are only intended as comments.
;
_shelx_estimated_absorpt_t_max 0.957
_shelx_estimated_absorpt_t_min 0.953
_olex2_refinement_description
;
1. Fixed Uiso
 At 1.2 times of:
  All C(H) groups
 At 1.5 times of:
  All C(H,H,H) groups
2.a Ternary CH refined with riding coordinates:
 C00C(H00C)
2.b Aromatic/amide H refined with riding coordinates:
 C00B(H00B), C00D(H00D), C00E(H00E), C00G(H00G), C00H(H00H), C00I(H00I),
 C00J(H00J), C00L(H00L)
2.c Idealised Me refined as rotating group:
 C00K(H00A,H00F,H00K), C00M(H00M,H00N,H00O)
;
_olex2_submission_special_instructions 'No special instructions were received'

loop_
_space_group_symop_operation_xyz
'x, y, z'
'-x, y+1/2, -z+1/2'
'-x, -y, -z'
'x, -y-1/2, z-1/2'

loop_
_atom_site_label
_atom_site_type_symbol
_atom_site_fract_x
_atom_site_fract_y
_atom_site_fract_z
_atom_site_U_iso_or_equiv
_atom_site_adp_type
_atom_site_occupancy
_atom_site_site_symmetry_order
_atom_site_calc_flag
_atom_site_refinement_flags_posn
_atom_site_refinement_flags_adp
_atom_site_refinement_flags_occupancy
_atom_site_disorder_assembly
_atom_site_disorder_group
S01 S 0.34027(3) 0.45302(2) 0.37703(3) 0.02064(9) Uani 1 1 d . . . . .
O002 O 0.68577(9) 0.36049(5) 0.80546(10) 0.02526(19) Uani 1 1 d . . . . .
O003 O 0.10831(9) 0.40299(6) 1.00769(10) 0.0272(2) Uani 1 1 d . . . . .
O004 O 0.13219(9) 0.36418(5) 0.38984(12) 0.0291(2) Uani 1 1 d . . . . .
N005 N 0.47749(9) 0.36403(6) 0.62565(11) 0.0192(2) Uani 1 1 d . . . . .
C006 C 0.61597(11) 0.35721(6) 0.66919(13) 0.0188(2) Uani 1 1 d . . . . .
C007 C 0.16774(11) 0.42769(7) 0.36152(14) 0.0218(2) Uani 1 1 d . . . . .
C008 C 0.20000(11) 0.38894(7) 0.91718(13) 0.0206(2) Uani 1 1 d . . . . .
C009 C 0.65908(11) 0.34605(6) 0.51602(13) 0.0184(2) Uani 1 1 d . . . . .
C00A C 0.54697(11) 0.35059(6) 0.38804(13) 0.0179(2) Uani 1 1 d . . . . .
C00B C 0.29254(12) 0.44778(7) 0.91283(14) 0.0229(2) Uani 1 1 d . . . . .
H00B H 0.291046 0.493479 0.973226 0.027 Uiso 1 1 calc R . . . .
C00C C 0.42296(11) 0.36308(6) 0.45225(13) 0.0181(2) Uani 1 1 d . . . . .
H00C H 0.358898 0.319057 0.421654 0.022 Uiso 1 1 calc R . . . .
C00D C 0.20386(12) 0.32132(7) 0.83209(14) 0.0235(2) Uani 1 1 d . . . . .
H00D H 0.142248 0.280836 0.836779 0.028 Uiso 1 1 calc R . . . .
C00E C 0.55908(12) 0.34519(7) 0.23010(14) 0.0209(2) Uani 1 1 d . . . . .
H00E H 0.482137 0.348864 0.142823 0.025 Uiso 1 1 calc R . . . .
C00F C 0.38960(11) 0.37202(6) 0.73240(13) 0.0187(2) Uani 1 1 d . . . . .
C00G C 0.80008(12) 0.32788(7) 0.33242(15) 0.0234(2) Uani 1 1 d . . . . .
H00G H 0.886689 0.319461 0.311837 0.028 Uiso 1 1 calc R . . . .
C00H C 0.38664(12) 0.43926(7) 0.82005(14) 0.0219(2) Uani 1 1 d . . . . .
H00H H 0.449186 0.479375 0.816288 0.026 Uiso 1 1 calc R . . . .
C00I C 0.29890(12) 0.31353(7) 0.73995(14) 0.0224(2) Uani 1 1 d . . . . .
H00I H 0.301697 0.267403 0.681296 0.027 Uiso 1 1 calc R . . . .
C00J C 0.78730(11) 0.33374(7) 0.49059(14) 0.0214(2) Uani 1 1 d . . . . .
H00J H 0.863824 0.329454 0.578245 0.026 Uiso 1 1 calc R . . . .
C00K C 0.00503(13) 0.34667(9) 1.00246(16) 0.0323(3) Uani 1 1 d . . . . .
H00A H -0.043698 0.338300 0.890705 0.048 Uiso 1 1 calc GR . . . .
H00F H -0.058135 0.364860 1.064966 0.048 Uiso 1 1 calc GR . . . .
H00K H 0.046147 0.298245 1.048111 0.048 Uiso 1 1 calc GR . . . .
C00L C 0.68763(13) 0.33420(7) 0.20388(15) 0.0231(2) Uani 1 1 d . . . . .
H00L H 0.698934 0.330968 0.096978 0.028 Uiso 1 1 calc R . . . .
C00M C 0.07395(13) 0.49445(8) 0.31110(17) 0.0307(3) Uani 1 1 d . . . . .
H00M H 0.076920 0.528203 0.403572 0.046 Uiso 1 1 calc GR . . . .
H00N H -0.018337 0.475410 0.270715 0.046 Uiso 1 1 calc GR . . . .
H00O H 0.102051 0.523333 0.226085 0.046 Uiso 1 1 calc GR . . . .

loop_
_atom_site_aniso_label
_atom_site_aniso_U_11
_atom_site_aniso_U_22
_atom_site_aniso_U_33
_atom_site_aniso_U_23
_atom_site_aniso_U_13
_atom_site_aniso_U_12
S01 0.01714(14) 0.02099(15) 0.02321(15) 0.00333(10) 0.00353(10) 0.00062(9)
O002 0.0207(4) 0.0352(5) 0.0185(4) 0.0010(3) 0.0018(3) 0.0028(3)
O003 0.0196(4) 0.0416(5) 0.0229(4) -0.0027(4) 0.0101(3) -0.0033(4)
O004 0.0187(4) 0.0293(5) 0.0382(5) 0.0046(4) 0.0043(4) -0.0021(3)
N005 0.0163(4) 0.0255(5) 0.0162(4) 0.0020(4) 0.0045(3) 0.0014(3)
C006 0.0169(5) 0.0193(5) 0.0203(5) 0.0015(4) 0.0048(4) 0.0009(4)
C007 0.0169(5) 0.0271(6) 0.0206(5) -0.0011(4) 0.0027(4) 0.0019(4)
C008 0.0156(5) 0.0300(6) 0.0163(5) 0.0036(4) 0.0040(4) 0.0017(4)
C009 0.0179(5) 0.0184(5) 0.0193(5) 0.0008(4) 0.0052(4) 0.0001(4)
C00A 0.0169(5) 0.0175(5) 0.0197(5) 0.0004(4) 0.0050(4) -0.0001(4)
C00B 0.0227(6) 0.0252(6) 0.0217(5) -0.0021(4) 0.0071(4) -0.0002(4)
C00C 0.0163(5) 0.0205(5) 0.0172(5) 0.0008(4) 0.0036(4) 0.0008(4)
C00D 0.0213(5) 0.0250(6) 0.0253(6) 0.0037(4) 0.0077(4) -0.0033(4)
C00E 0.0217(5) 0.0219(5) 0.0187(5) -0.0001(4) 0.0039(4) -0.0005(4)
C00F 0.0161(5) 0.0229(5) 0.0173(5) 0.0033(4) 0.0046(4) 0.0023(4)
C00G 0.0208(5) 0.0237(5) 0.0288(6) -0.0001(5) 0.0119(5) 0.0005(4)
C00H 0.0198(5) 0.0239(5) 0.0228(5) 0.0009(4) 0.0064(4) -0.0029(4)
C00I 0.0240(6) 0.0208(5) 0.0236(5) 0.0009(4) 0.0076(4) 0.0000(4)
C00J 0.0167(5) 0.0234(5) 0.0239(5) 0.0008(4) 0.0046(4) 0.0011(4)
C00K 0.0199(6) 0.0535(8) 0.0248(6) 0.0008(6) 0.0076(5) -0.0078(5)
C00L 0.0275(6) 0.0221(5) 0.0224(5) -0.0005(4) 0.0114(5) -0.0011(4)
C00M 0.0230(6) 0.0302(6) 0.0373(7) -0.0016(5) 0.0038(5) 0.0078(5)

loop_
_atom_type_symbol
_atom_type_description
_atom_type_scat_dispersion_real
_atom_type_scat_dispersion_imag
_atom_type_scat_source
C C 0.0033 0.0016 'International Tables Vol C Tables 4.2.6.8 and 6.1.1.4'
H H 0.0000 0.0000 'International Tables Vol C Tables 4.2.6.8 and 6.1.1.4'
N N 0.0061 0.0033 'International Tables Vol C Tables 4.2.6.8 and 6.1.1.4'
O O 0.0106 0.0060 'International Tables Vol C Tables 4.2.6.8 and 6.1.1.4'
S S 0.1246 0.1234 'International Tables Vol C Tables 4.2.6.8 and 6.1.1.4'

loop_
_geom_angle_atom_site_label_1
_geom_angle_atom_site_label_2
_geom_angle_atom_site_label_3
_geom_angle
_geom_angle_site_symmetry_1
_geom_angle_site_symmetry_3
_geom_angle_publ_flag
C007 S01 C00C 100.37(5) . . ?
C008 O003 C00K 117.02(10) . . ?
C006 N005 C00C 113.40(9) . . ?
C006 N005 C00F 126.21(9) . . ?
C00F N005 C00C 120.39(9) . . ?
O002 C006 N005 125.97(10) . . ?
O002 C006 C009 128.57(10) . . ?
N005 C006 C009 105.46(9) . . ?
O004 C007 S01 123.22(9) . . ?
O004 C007 C00M 124.48(11) . . ?
C00M C007 S01 112.29(9) . . ?
O003 C008 C00B 115.99(11) . . ?
O003 C008 C00D 123.72(11) . . ?
C00D C008 C00B 120.28(10) . . ?
C00A C009 C006 109.28(10) . . ?
C00A C009 C00J 121.01(10) . . ?
C00J C009 C006 129.70(10) . . ?
C009 C00A C00C 109.00(9) . . ?
C009 C00A C00E 121.39(10) . . ?
C00E C00A C00C 129.60(10) . . ?
C00H C00B C008 119.81(11) . . ?
N005 C00C S01 112.63(8) . . ?
N005 C00C C00A 102.74(9) . . ?
C00A C00C S01 110.65(7) . . ?
C008 C00D C00I 119.26(11) . . ?
C00A C00E C00L 117.82(11) . . ?
C00H C00F N005 121.46(10) . . ?
C00I C00F N005 118.87(10) . . ?
C00I C00F C00H 119.51(10) . . ?
C00J C00G C00L 120.98(11) . . ?
C00B C00H C00F 120.14(11) . . ?
C00F C00I C00D 120.97(11) . . ?
C009 C00J C00G 117.88(11) . . ?
C00E C00L C00G 120.89(11) . . ?

loop_
_geom_bond_atom_site_label_1
_geom_bond_atom_site_label_2
_geom_bond_distance
_geom_bond_site_symmetry_2
_geom_bond_publ_flag
S01 C007 1.7857(12) . ?
S01 C00C 1.8210(11) . ?
O002 C006 1.2170(14) . ?
O003 C008 1.3670(13) . ?
O003 C00K 1.4299(16) . ?
O004 C007 1.2041(15) . ?
N005 C006 1.3768(14) . ?
N005 C00C 1.4581(14) . ?
N005 C00F 1.4270(14) . ?
C006 C009 1.4890(15) . ?
C007 C00M 1.5010(17) . ?
C008 C00B 1.3971(17) . ?
C008 C00D 1.3883(17) . ?
C009 C00A 1.3875(15) . ?
C009 C00J 1.3892(15) . ?
C00A C00C 1.5056(15) . ?
C00A C00E 1.3887(15) . ?
C00B C00H 1.3875(16) . ?
C00D C00I 1.3902(16) . ?
C00E C00L 1.3918(16) . ?
C00F C00H 1.3933(16) . ?
C00F C00I 1.3853(16) . ?
C00G C00J 1.3935(17) . ?
C00G C00L 1.3946(18) . ?
